data_4313062
loop_
_publ_author_name
'Ok-Sang Jung'
'Yun Ju Kim'
'Young-A Lee'
'Ki-Min Park'
'Shim Sung Lee'

_publ_section_title
;
 Subtle Role of Polyatomic Anions in Molecular Construction: Structures
 and Properties of AgX Bearing 2,4'-Thiobis(pyridine) (X-= NO3-, BF4-,
 ClO4-, PF6-, CF3CO2-, and CF3SO3-)
;
_journal_name_full 'Inorganic Chemistry'
_journal_page_first 844
_journal_page_last 850
_journal_paper_doi 10.1021/ic025935q
_journal_volume 42
_journal_year 2003
_chemical_formula_sum 'C24 H16 Ag2 F6 N4 O4 S2'
_chemical_formula_weight 818.27
_chemical_name_systematic
; 
 ? 
;
_space_group_IT_number 15
_symmetry_cell_setting monoclinic
_symmetry_space_group_name_Hall '-C 2yc'
_symmetry_space_group_name_H-M 'C 1 2/c 1'
_atom_sites_solution_hydrogens geom
_atom_sites_solution_primary direct
_atom_sites_solution_secondary difmap
_audit_creation_method SHELXL-97
_cell_angle_alpha 90.000(12)
_cell_angle_beta 97.8(2)
_cell_angle_gamma 90.00(2)
_cell_formula_units_Z 4
_cell_length_a 15.894(6)
_cell_length_b 9.9092(13)
_cell_length_c 17.518(3)
_cell_measurement_temperature 293(2)
_cell_volume 2733.5(18)
_computing_structure_refinement 'SHELXL-97 (Sheldrick, 1997)'
_computing_structure_solution 'SHELXS-97 (Sheldrick, 1990)'
_diffrn_ambient_temperature 293(2)
_diffrn_measured_fraction_theta_full 1.000
_diffrn_measured_fraction_theta_max 1.000
_diffrn_radiation_monochromator graphite
_diffrn_radiation_source 'fine-focus sealed tube'
_diffrn_radiation_type MoK\a
_diffrn_radiation_wavelength 0.71073
_diffrn_reflns_av_R_equivalents 0.0111
_diffrn_reflns_av_sigmaI/netI 0.0279
_diffrn_reflns_limit_h_max 18
_diffrn_reflns_limit_h_min 0
_diffrn_reflns_limit_k_max 11
_diffrn_reflns_limit_k_min 0
_diffrn_reflns_limit_l_max 20
_diffrn_reflns_limit_l_min -20
_diffrn_reflns_number 2512
_diffrn_reflns_theta_full 25.07
_diffrn_reflns_theta_max 25.07
_diffrn_reflns_theta_min 2.35
_exptl_absorpt_coefficient_mu 1.667
_exptl_absorpt_correction_T_max 0.7535
_exptl_absorpt_correction_T_min 0.6348
_exptl_crystal_density_diffrn 1.989
_exptl_crystal_density_method 'not measured'
_exptl_crystal_F_000 1600
_exptl_crystal_size_max 0.30
_exptl_crystal_size_mid 0.25
_exptl_crystal_size_min 0.18
_refine_diff_density_max 0.658
_refine_diff_density_min -0.522
_refine_diff_density_rms 0.088
_refine_ls_extinction_method none
_refine_ls_goodness_of_fit_ref 1.005
_refine_ls_hydrogen_treatment mixed
_refine_ls_matrix_type full
_refine_ls_number_parameters 190
_refine_ls_number_reflns 2420
_refine_ls_number_restraints 0
_refine_ls_restrained_S_all 1.005
_refine_ls_R_factor_all 0.0501
_refine_ls_R_factor_gt 0.0355
_refine_ls_shift/su_max 0.010
_refine_ls_shift/su_mean 0.002
_refine_ls_structure_factor_coef Fsqd
_refine_ls_weighting_details 'calc w=1/[\s^2^(Fo^2^)+(0.0627P)^2^+6.9970P] where P=(Fo^2^+2Fc^2^)/3'
_refine_ls_weighting_scheme calc
_refine_ls_wR_factor_gt 0.0971
_refine_ls_wR_factor_ref 0.1054
_reflns_number_gt 1965
_reflns_number_total 2420
_reflns_threshold_expression >2sigma(I)
_cod_data_source_file ic025935q-3_s2_4.cif
_cod_data_source_block '[Ag(2,4'-Py2S)(CF3CO2)]'
_cod_depositor_comments
;
The following automatic conversions were performed:

'_symmetry_cell_setting' value 'Monoclinic' changed to 'monoclinic'
according to the built-in table from CIF Core dictionary named
'cif_core.dic' version 2.4.1 from 2010-06-29.

Automatic conversion script
Id: cif_fix_values 1646 2011-03-28 12:23:43Z adriana 
;
_cod_original_cell_volume 2733.1(11)
_cod_database_code 4313062

loop_
_symmetry_equiv_pos_as_xyz
'x, y, z'
'-x, y, -z+1/2'
'x+1/2, y+1/2, z'
'-x+1/2, y+1/2, -z+1/2'
'-x, -y, -z'
'x, -y, z-1/2'
'-x+1/2, -y+1/2, -z'
'x+1/2, -y+1/2, z-1/2'

loop_
_atom_site_label
_atom_site_type_symbol
_atom_site_fract_x
_atom_site_fract_y
_atom_site_fract_z
_atom_site_U_iso_or_equiv
_atom_site_adp_type
_atom_site_occupancy
_atom_site_symmetry_multiplicity
_atom_site_calc_flag
_atom_site_refinement_flags
_atom_site_disorder_assembly
_atom_site_disorder_group
Ag Ag 0.46469(2) 0.12536(4) 0.42083(2) 0.05127(16) Uani 1 1 d . . .
S1 S 0.71577(9) 0.31005(13) 0.15968(7) 0.0593(3) Uani 1 1 d . . .
N1 N 0.3263(2) 0.0936(4) 0.4304(2) 0.0440(8) Uani 1 1 d . . .
N2 N 0.5652(2) 0.1709(4) 0.3468(2) 0.0449(8) Uani 1 1 d . . .
C1 C 0.2626(3) 0.1706(4) 0.3979(2) 0.0410(9) Uani 1 1 d . . .
C2 C 0.1800(3) 0.1560(6) 0.4132(3) 0.0562(12) Uani 1 1 d . . .
H2 H 0.1371 0.2118 0.3896 0.067 Uiso 1 1 calc R . .
C3 C 0.1627(3) 0.0581(6) 0.4637(3) 0.0638(14) Uani 1 1 d . . .
H3 H 0.1080 0.0473 0.4759 0.077 Uiso 1 1 calc R . .
C4 C 0.2273(4) -0.0239(6) 0.4960(3) 0.0632(14) Uani 1 1 d . . .
H4 H 0.2167 -0.0929 0.5294 0.076 Uiso 1 1 calc R . .
C5 C 0.3082(3) -0.0029(5) 0.4785(3) 0.0541(11) Uani 1 1 d . . .
H5 H 0.3519 -0.0582 0.5012 0.065 Uiso 1 1 calc R . .
C6 C 0.6007(3) 0.0786(5) 0.3056(3) 0.0445(9) Uani 1 1 d . . .
H6 H 0.5923 -0.0121 0.3160 0.053 Uiso 1 1 calc R . .
C7 C 0.6491(3) 0.1107(4) 0.2484(3) 0.0429(9) Uani 1 1 d . . .
H7 H 0.6733 0.0433 0.2215 0.052 Uiso 1 1 calc R . .
C8 C 0.6608(3) 0.2452(4) 0.2319(2) 0.0401(9) Uani 1 1 d . . .
C9 C 0.6265(3) 0.3414(5) 0.2767(3) 0.0514(11) Uani 1 1 d . . .
H9 H 0.6348 0.4330 0.2687 0.062 Uiso 1 1 calc R . .
C10 C 0.5804(3) 0.2992(5) 0.3326(3) 0.0540(11) Uani 1 1 d . . .
H10 H 0.5585 0.3644 0.3625 0.065 Uiso 1 1 calc R . .
C11 C 0.5363(3) 0.2333(5) 0.5734(3) 0.0496(11) Uani 1 1 d . . .
C12 C 0.5804(4) 0.2849(6) 0.6495(3) 0.0699(15) Uani 1 1 d . . .
O1 O 0.4956(3) 0.1277(4) 0.5745(3) 0.0800(13) Uani 1 1 d . . .
O2 O 0.5445(3) 0.3006(5) 0.5175(2) 0.0853(13) Uani 1 1 d . . .
F1 F 0.5760(4) 0.2066(6) 0.7080(2) 0.1324(19) Uani 1 1 d . . .
F2 F 0.5450(6) 0.3955(6) 0.6684(4) 0.205(4) Uani 1 1 d . . .
F3 F 0.6571(4) 0.3107(12) 0.6505(3) 0.220(4) Uani 1 1 d . . .

loop_
_atom_site_aniso_label
_atom_site_aniso_U_11
_atom_site_aniso_U_22
_atom_site_aniso_U_33
_atom_site_aniso_U_23
_atom_site_aniso_U_13
_atom_site_aniso_U_12
Ag 0.0379(2) 0.0648(3) 0.0531(2) 0.00407(16) 0.01333(15) -0.00121(15)
S1 0.0797(9) 0.0493(7) 0.0541(7) -0.0024(5) 0.0282(6) -0.0210(6)
N1 0.0364(18) 0.053(2) 0.0447(19) 0.0032(16) 0.0131(15) 0.0011(15)
N2 0.045(2) 0.049(2) 0.0425(19) -0.0009(16) 0.0137(16) -0.0055(16)
C1 0.039(2) 0.044(2) 0.041(2) -0.0063(18) 0.0095(17) 0.0030(18)
C2 0.038(2) 0.073(3) 0.059(3) -0.012(2) 0.011(2) 0.007(2)
C3 0.044(3) 0.082(4) 0.070(3) -0.018(3) 0.023(2) -0.010(3)
C4 0.067(3) 0.070(3) 0.060(3) -0.001(3) 0.034(3) -0.011(3)
C5 0.052(3) 0.058(3) 0.054(3) 0.008(2) 0.017(2) 0.009(2)
C6 0.049(2) 0.042(2) 0.043(2) 0.0079(19) 0.0086(19) 0.0007(19)
C7 0.045(2) 0.042(2) 0.043(2) -0.0008(17) 0.0114(18) 0.0042(18)
C8 0.037(2) 0.047(2) 0.036(2) 0.0018(17) 0.0047(16) -0.0068(17)
C9 0.064(3) 0.037(2) 0.056(3) -0.0024(19) 0.016(2) -0.006(2)
C10 0.062(3) 0.050(3) 0.053(3) -0.008(2) 0.018(2) -0.001(2)
C11 0.037(2) 0.051(3) 0.062(3) -0.007(2) 0.013(2) 0.002(2)
C12 0.078(4) 0.079(4) 0.054(3) 0.003(3) 0.015(3) -0.023(3)
O1 0.062(3) 0.052(2) 0.123(4) -0.003(2) 0.004(2) -0.0075(18)
O2 0.092(3) 0.114(4) 0.051(2) 0.010(2) 0.015(2) -0.026(3)
F1 0.177(5) 0.154(5) 0.065(2) 0.031(3) 0.013(3) -0.015(4)
F2 0.314(11) 0.116(4) 0.153(6) -0.081(4) -0.079(6) 0.052(5)
F3 0.100(4) 0.464(13) 0.088(3) 0.011(6) -0.013(3) -0.128(6)

loop_
_atom_type_symbol
_atom_type_description
_atom_type_scat_dispersion_real
_atom_type_scat_dispersion_imag
_atom_type_scat_source
C C 0.0033 0.0016 'International Tables Vol C Tables 4.2.6.8 and 6.1.1.4'
H H 0.0000 0.0000 'International Tables Vol C Tables 4.2.6.8 and 6.1.1.4'
O O 0.0106 0.0060 'International Tables Vol C Tables 4.2.6.8 and 6.1.1.4'
N N 0.0061 0.0033 'International Tables Vol C Tables 4.2.6.8 and 6.1.1.4'
F F 0.0171 0.0103 'International Tables Vol C Tables 4.2.6.8 and 6.1.1.4'
Ag Ag -0.8971 1.1015 'International Tables Vol C Tables 4.2.6.8 and 6.1.1.4'
S S 0.1246 0.1234 'International Tables Vol C Tables 4.2.6.8 and 6.1.1.4'

loop_
_geom_angle_atom_site_label_1
_geom_angle_atom_site_label_2
_geom_angle_atom_site_label_3
_geom_angle
_geom_angle_site_symmetry_1
_geom_angle_site_symmetry_3
_geom_angle_publ_flag
N2 Ag N1 148.66(16) . . ?
N2 Ag O1 91.34(15) . 5_656 ?
N1 Ag O1 95.69(14) . 5_656 ?
C8 S1 C1 106.2(2) . 2_655 ?
C1 N1 C5 117.7(4) . . ?
C1 N1 Ag 125.5(3) . . ?
C5 N1 Ag 116.4(3) . . ?
C10 N2 C6 117.0(4) . . ?
C10 N2 Ag 117.8(3) . . ?
C6 N2 Ag 124.2(3) . . ?
N1 C1 C2 122.9(4) . . ?
N1 C1 S1 119.7(3) . 2_655 ?
C2 C1 S1 117.1(4) . 2_655 ?
C3 C2 C1 118.7(5) . . ?
C4 C3 C2 118.9(5) . . ?
C3 C4 C5 119.2(5) . . ?
N1 C5 C4 122.5(5) . . ?
N2 C6 C7 123.5(4) . . ?
C8 C7 C6 118.5(4) . . ?
C7 C8 C9 118.0(4) . . ?
C7 C8 S1 126.7(3) . . ?
C9 C8 S1 115.3(3) . . ?
C10 C9 C8 118.9(4) . . ?
N2 C10 C9 124.0(4) . . ?
O2 C11 O1 126.7(5) . . ?
O2 C11 C12 116.2(5) . . ?
O1 C11 C12 117.1(5) . . ?
F3 C12 F1 105.7(7) . . ?
F3 C12 F2 106.4(8) . . ?
F1 C12 F2 103.5(6) . . ?
F3 C12 C11 114.8(5) . . ?
F1 C12 C11 115.3(5) . . ?
F2 C12 C11 110.3(6) . . ?
C11 O1 Ag 134.3(3) . 5_656 ?

loop_
_geom_bond_atom_site_label_1
_geom_bond_atom_site_label_2
_geom_bond_distance
_geom_bond_site_symmetry_2
_geom_bond_publ_flag
Ag N2 2.237(5) . ?
Ag N1 2.251(4) . ?
Ag O1 2.585(4) 5_656 ?
S1 C8 1.755(5) . ?
S1 C1 1.772(5) 2_655 ?
N1 C1 1.332(6) . ?
N1 C5 1.331(6) . ?
N2 C10 1.324(6) . ?
N2 C6 1.337(6) . ?
C1 C2 1.382(6) . ?
C1 S1 1.772(5) 2_655 ?
C2 C3 1.366(8) . ?
C3 C4 1.370(8) . ?
C4 C5 1.378(7) . ?
C6 C7 1.381(6) . ?
C7 C8 1.381(6) . ?
C8 C9 1.392(6) . ?
C9 C10 1.366(7) . ?
C11 O2 1.205(6) . ?
C11 O1 1.232(6) . ?
C11 C12 1.509(8) . ?
C12 F3 1.242(8) . ?
C12 F1 1.295(7) . ?
C12 F2 1.296(9) . ?
O1 Ag 2.585(4) 5_656 ?
